data_7119734
loop_
_publ_author_name
'Rao Khandavilli, U. B.'
'Bhogala, Balakrishna R.'
'Maguire, Anita R.'
'Lawrence, Simon E.'

_publ_section_title
;
 Symmetry assisted tuning of bending and brittle multi-component forms of
 probenecid.
;
_journal_issue 23
_journal_name_full 'Chemical communications (Cambridge, England)'
_journal_page_first 3381
_journal_page_last 3384
_journal_paper_doi 10.1039/c7cc01091e
_journal_volume 53
_journal_year 2017
_chemical_formula_iupac 'C15 H24 N2 O4 S'
_chemical_formula_sum 'C15 H24 N2 O4 S'
_chemical_formula_weight 328.42
_space_group_crystal_system triclinic
_space_group_IT_number 2
_space_group_name_Hall '-P 1'
_space_group_name_H-M_alt 'P -1'
_symmetry_space_group_name_Hall '-P 1'
_symmetry_space_group_name_H-M 'P -1'
_atom_sites_solution_hydrogens geom
_audit_update_record
;
2017-02-10 deposited with the CCDC.
2017-03-03 downloaded from the CCDC.
;
_cell_angle_alpha 92.355(17)
_cell_angle_beta 91.732(16)
_cell_angle_gamma 93.192(16)
_cell_formula_units_Z 2
_cell_length_a 5.718(4)
_cell_length_b 7.307(4)
_cell_length_c 21.178(13)
_cell_measurement_reflns_used 1879
_cell_measurement_temperature 300.(2)
_cell_measurement_theta_max 22.7842
_cell_measurement_theta_min 2.8853
_cell_volume 882.3(10)
_computing_cell_refinement 'SAINT V8.34A (Bruker AXS Inc., 2013)'
_computing_data_reduction 'SAINT V8.34A (Bruker AXS Inc., 2013)'
_computing_structure_refinement 'SHELXL-2014/6 (Sheldrick, 2014)'
_diffrn_ambient_temperature 300.(2)
_diffrn_detector_area_resol_mean 8.3330
_diffrn_measured_fraction_theta_full 0.960
_diffrn_measured_fraction_theta_max 0.960
_diffrn_measurement_device_type 'Bruker SMART X2S'
_diffrn_measurement_method '\w scans'
_diffrn_radiation_monochromator 'doubly curved silicon crystal'
_diffrn_radiation_type MoK\a
_diffrn_radiation_wavelength 0.71073
_diffrn_reflns_av_R_equivalents 0.0627
_diffrn_reflns_av_unetI/netI 0.0869
_diffrn_reflns_limit_h_max 7
_diffrn_reflns_limit_h_min -7
_diffrn_reflns_limit_k_max 9
_diffrn_reflns_limit_k_min -8
_diffrn_reflns_limit_l_max 26
_diffrn_reflns_limit_l_min -26
_diffrn_reflns_number 8654
_diffrn_reflns_theta_full 26.61
_diffrn_reflns_theta_max 26.61
_diffrn_reflns_theta_min 3.00
_diffrn_source 'micro-focus sealed tube'
_diffrn_source_type 'Bruker X2S'
_exptl_absorpt_coefficient_mu 0.201
_exptl_absorpt_correction_T_max 0.99
_exptl_absorpt_correction_T_min 0.73
_exptl_absorpt_correction_type multi-scan
_exptl_absorpt_process_details 'SADABS V2014/4 (Bruker AXS Inc.)'
_exptl_crystal_colour 'clear colourless'
_exptl_crystal_density_diffrn 1.236
_exptl_crystal_density_method 'not measured'
_exptl_crystal_description PLATE
_exptl_crystal_F_000 352
_exptl_crystal_size_max 0.296
_exptl_crystal_size_mid 0.134
_exptl_crystal_size_min 0.058
_refine_diff_density_max 0.349
_refine_diff_density_min -0.400
_refine_ls_extinction_method none
_refine_ls_goodness_of_fit_ref 1.028
_refine_ls_hydrogen_treatment constr
_refine_ls_matrix_type full
_refine_ls_number_parameters 201
_refine_ls_number_reflns 3550
_refine_ls_number_restraints 12
_refine_ls_restrained_S_all 1.054
_refine_ls_R_factor_all 0.1164
_refine_ls_R_factor_gt 0.0708
_refine_ls_shift/su_max 0.000
_refine_ls_shift/su_mean 0.000
_refine_ls_structure_factor_coef Fsqd
_refine_ls_weighting_details 'w=1/[\s^2^(Fo^2^)+(0.1054P)^2^] where P=(Fo^2^+2Fc^2^)/3'
_refine_ls_weighting_scheme calc
_refine_ls_wR_factor_gt 0.1841
_refine_ls_wR_factor_ref 0.2091
_reflns_number_gt 2108
_reflns_number_total 3550
_reflns_threshold_expression 'I > 2\s(I)'
_cod_data_source_file c7cc01091e7.cif
_cod_data_source_block I
_cod_depositor_comments 'Adding full bibliography for 7119734--7119737.cif.'
_cod_original_cell_volume 882.3(9)
_cod_database_code 7119734

loop_
_space_group_symop_operation_xyz
'x, y, z'
'-x, -y, -z'

loop_
_atom_site_type_symbol
_atom_site_label
_atom_site_fract_x
_atom_site_fract_y
_atom_site_fract_z
_atom_site_U_iso_or_equiv
_atom_site_adp_type
_atom_site_calc_flag
_atom_site_refinement_flags_adp
_atom_site_refinement_flags_posn
_atom_site_occupancy
O O1 0.5617(4) 0.7705(3) 0.42397(13) 0.0562(7) Uani d . . 1
C C2 0.4660(5) 0.6152(5) 0.40788(16) 0.0421(8) Uani d . . 1
O O3 0.2692(4) 0.5589(3) 0.42528(12) 0.0566(7) Uani d . . 1
C C4 0.5930(5) 0.4892(4) 0.36446(15) 0.0378(7) Uani d . . 1
C C5 0.7831(6) 0.5519(5) 0.33161(16) 0.0462(8) Uani d . . 1
H H5 0.8345 0.6749 0.336 0.055 Uiso calc U R 1
C C6 0.8988(6) 0.4347(5) 0.29217(16) 0.0495(9) Uani d . . 1
H H6 1.0255 0.4788 0.2696 0.059 Uiso calc U R 1
C C7 0.8248(5) 0.2511(5) 0.28649(15) 0.0419(8) Uani d . . 1
C C8 0.6343(6) 0.1857(5) 0.31946(17) 0.0513(9) Uani d . . 1
H H8 0.5849 0.0622 0.3161 0.062 Uiso calc U R 1
C C9 0.5192(6) 0.3068(5) 0.35732(17) 0.0495(9) Uani d . . 1
H H9 0.3884 0.2643 0.3786 0.059 Uiso calc U R 1
S S10 0.97263(16) 0.09889(14) 0.23667(4) 0.0499(3) Uani d . . 1
O O11 1.1606(4) 0.2029(4) 0.20965(12) 0.0634(8) Uani d . . 1
O O12 1.0241(5) -0.0582(4) 0.27308(12) 0.0636(8) Uani d . . 1
N N13 0.7918(5) 0.0288(5) 0.17887(14) 0.0562(8) Uani d . . 1
C C14 0.6056(8) -0.1160(6) 0.1912(2) 0.0783(14) Uani d . . 1
H H14A 0.6488 -0.1763 0.2295 0.094 Uiso calc U R 1
H H14B 0.4599 -0.0578 0.1986 0.094 Uiso calc U R 1
C C15 0.5667(10) -0.2539(7) 0.1401(3) 0.1003(18) Uani d . . 1
H H15A 0.7092 -0.3178 0.1341 0.12 Uiso calc U R 1
H H15B 0.5298 -0.1943 0.1012 0.12 Uiso calc U R 1
C C16 0.3684(11) -0.3915(9) 0.1538(3) 0.125(2) Uani d . . 1
H H16A 0.3948 -0.4391 0.1948 0.188 Uiso calc U R 1
H H16B 0.362 -0.4903 0.1223 0.188 Uiso calc U R 1
H H16C 0.2227 -0.3322 0.1528 0.188 Uiso calc U R 1
C C17 0.7313(9) 0.1673(7) 0.1344(2) 0.0821(14) Uani d . . 1
H H17A 0.7751 0.288 0.1534 0.099 Uiso calc U R 1
H H17B 0.5629 0.1598 0.1267 0.099 Uiso calc U R 1
C C18 0.8512(13) 0.1456(10) 0.0717(3) 0.125(2) Uani d U . 1
H H18A 1.0195 0.1511 0.0796 0.15 Uiso calc U R 1
H H18B 0.8055 0.0255 0.0526 0.15 Uiso calc U R 1
C C19 0.7935(17) 0.2875(13) 0.0267(4) 0.187(4) Uani d U . 1
H H19A 0.6303 0.3108 0.0289 0.281 Uiso calc U R 1
H H19B 0.8264 0.245 -0.0154 0.281 Uiso calc U R 1
H H19C 0.8865 0.3985 0.0374 0.281 Uiso calc U R 1
N N21 0.0159(4) 0.8274(4) 0.46636(13) 0.0429(7) Uani d . . 1
H H21A -0.1326 0.8012 0.4538 0.051 Uiso calc U R 1
H H21B 0.1006 0.7366 0.4523 0.051 Uiso calc U R 1
C C22 0.0325(6) 0.8407(5) 0.53642(16) 0.0468(9) Uani d . . 1
H H22A 0.1956 0.8583 0.5504 0.056 Uiso calc U R 1
H H22B -0.0308 0.7273 0.5532 0.056 Uiso calc U R 1
C C23 0.1012(6) 1.0016(5) 0.43879(16) 0.0454(8) Uani d . . 1
H H23A 0.0822 0.9907 0.3931 0.054 Uiso calc U R 1
H H23B 0.2667 1.0249 0.4494 0.054 Uiso calc U R 1

loop_
_atom_site_aniso_label
_atom_site_aniso_U_11
_atom_site_aniso_U_22
_atom_site_aniso_U_33
_atom_site_aniso_U_12
_atom_site_aniso_U_13
_atom_site_aniso_U_23
O1 0.0384(13) 0.0327(14) 0.0958(19) 0.0001(11) 0.0040(12) -0.0178(13)
C2 0.0358(17) 0.0327(19) 0.057(2) 0.0036(14) 0.0014(14) -0.0063(16)
O3 0.0400(13) 0.0352(15) 0.0936(19) -0.0018(11) 0.0199(12) -0.0171(13)
C4 0.0307(15) 0.0333(19) 0.0489(18) -0.0010(13) 0.0011(13) -0.0019(15)
C5 0.0467(19) 0.0321(19) 0.059(2) -0.0079(15) 0.0109(15) -0.0023(16)
C6 0.0438(18) 0.047(2) 0.057(2) -0.0108(16) 0.0172(15) -0.0031(17)
C7 0.0390(17) 0.040(2) 0.0469(18) 0.0006(15) 0.0067(13) -0.0010(15)
C8 0.052(2) 0.030(2) 0.071(2) -0.0059(16) 0.0204(17) -0.0065(17)
C9 0.0416(18) 0.039(2) 0.068(2) -0.0053(16) 0.0206(16) -0.0048(18)
S10 0.0486(5) 0.0439(6) 0.0581(6) 0.0024(4) 0.0186(4) -0.0013(4)
O11 0.0500(14) 0.0621(19) 0.0779(17) -0.0058(13) 0.0291(12) -0.0056(14)
O12 0.0746(18) 0.0449(17) 0.0748(18) 0.0225(14) 0.0171(14) 0.0085(14)
N13 0.0635(19) 0.049(2) 0.0561(19) -0.0008(16) 0.0121(15) -0.0044(15)
C14 0.068(3) 0.070(3) 0.096(3) -0.007(2) 0.020(2) -0.013(3)
C15 0.120(4) 0.075(4) 0.101(4) -0.032(3) 0.014(3) -0.016(3)
C16 0.108(4) 0.102(5) 0.158(6) -0.046(4) 0.011(4) -0.013(4)
C17 0.095(3) 0.084(4) 0.067(3) -0.004(3) 0.001(2) 0.002(3)
C18 0.158(4) 0.119(4) 0.099(3) -0.005(4) 0.013(3) 0.016(3)
C19 0.266(8) 0.174(7) 0.124(5) 0.010(7) -0.003(6) 0.032(5)
N21 0.0312(13) 0.0274(15) 0.0694(19) -0.0030(11) 0.0116(12) -0.0074(13)
C22 0.0410(18) 0.034(2) 0.066(2) 0.0024(15) 0.0107(15) 0.0067(17)
C23 0.0451(18) 0.036(2) 0.056(2) -0.0006(15) 0.0132(15) 0.0016(16)

loop_
_atom_type_symbol
_atom_type_description
_atom_type_scat_dispersion_real
_atom_type_scat_dispersion_imag
_atom_type_scat_source
C C 0.0033 0.0016 'International Tables Vol C Tables 4.2.6.8 and 6.1.1.4'
H H 0.0000 0.0000 'International Tables Vol C Tables 4.2.6.8 and 6.1.1.4'
N N 0.0061 0.0033 'International Tables Vol C Tables 4.2.6.8 and 6.1.1.4'
O O 0.0106 0.0060 'International Tables Vol C Tables 4.2.6.8 and 6.1.1.4'
S S 0.1246 0.1234 'International Tables Vol C Tables 4.2.6.8 and 6.1.1.4'

loop_
_geom_angle_atom_site_label_1
_geom_angle_atom_site_label_2
_geom_angle_atom_site_label_3
_geom_angle_site_symmetry_1
_geom_angle_site_symmetry_3
_geom_angle
O3 C2 O1 . . 123.9(3)
O3 C2 C4 . . 117.2(3)
O1 C2 C4 . . 118.8(3)
C5 C4 C9 . . 118.8(3)
C5 C4 C2 . . 121.5(3)
C9 C4 C2 . . 119.7(3)
C4 C5 C6 . . 120.9(3)
C4 C5 H5 . . 119.6
C6 C5 H5 . . 119.6
C5 C6 C7 . . 119.5(3)
C5 C6 H6 . . 120.3
C7 C6 H6 . . 120.3
C6 C7 C8 . . 120.3(3)
C6 C7 S10 . . 120.0(2)
C8 C7 S10 . . 119.7(3)
C9 C8 C7 . . 118.8(3)
C9 C8 H8 . . 120.6
C7 C8 H8 . . 120.6
C4 C9 C8 . . 121.6(3)
C4 C9 H9 . . 119.2
C8 C9 H9 . . 119.2
O11 S10 O12 . . 119.29(17)
O11 S10 N13 . . 106.95(17)
O12 S10 N13 . . 107.92(18)
O11 S10 C7 . . 107.35(17)
O12 S10 C7 . . 107.26(16)
N13 S10 C7 . . 107.57(16)
C17 N13 C14 . . 117.0(4)
C17 N13 S10 . . 115.7(3)
C14 N13 S10 . . 118.3(3)
C15 C14 N13 . . 113.8(4)
C15 C14 H14A . . 108.8
N13 C14 H14A . . 108.8
C15 C14 H14B . . 108.8
N13 C14 H14B . . 108.8
H14A C14 H14B . . 107.7
C14 C15 C16 . . 111.5(5)
C14 C15 H15A . . 109.3
C16 C15 H15A . . 109.3
C14 C15 H15B . . 109.3
C16 C15 H15B . . 109.3
H15A C15 H15B . . 108.0
C15 C16 H16A . . 109.5
C15 C16 H16B . . 109.5
H16A C16 H16B . . 109.5
C15 C16 H16C . . 109.5
H16A C16 H16C . . 109.5
H16B C16 H16C . . 109.5
N13 C17 C18 . . 113.0(5)
N13 C17 H17A . . 109.0
C18 C17 H17A . . 109.0
N13 C17 H17B . . 109.0
C18 C17 H17B . . 109.0
H17A C17 H17B . . 107.8
C19 C18 C17 . . 113.3(6)
C19 C18 H18A . . 108.9
C17 C18 H18A . . 108.9
C19 C18 H18B . . 108.9
C17 C18 H18B . . 108.9
H18A C18 H18B . . 107.7
C18 C19 H19A . . 109.5
C18 C19 H19B . . 109.5
H19A C19 H19B . . 109.5
C18 C19 H19C . . 109.5
H19A C19 H19C . . 109.5
H19B C19 H19C . . 109.5
C22 N21 C23 . . 111.3(2)
C22 N21 H21A . . 109.4
C23 N21 H21A . . 109.4
C22 N21 H21B . . 109.4
C23 N21 H21B . . 109.4
H21A N21 H21B . . 108.0
N21 C22 C23 . 2_576 110.4(3)
N21 C22 H22A . . 109.6
C23 C22 H22A 2_576 . 109.6
N21 C22 H22B . . 109.6
C23 C22 H22B 2_576 . 109.6
H22A C22 H22B . . 108.1
N21 C23 C22 . 2_576 110.7(3)
N21 C23 H23A . . 109.5
C22 C23 H23A 2_576 . 109.5
N21 C23 H23B . . 109.5
C22 C23 H23B 2_576 . 109.5
H23A C23 H23B . . 108.1

loop_
_geom_bond_atom_site_label_1
_geom_bond_atom_site_label_2
_geom_bond_site_symmetry_2
_geom_bond_distance
O1 C2 . 1.261(4)
C2 O3 . 1.248(4)
C2 C4 . 1.505(4)
C4 C5 . 1.376(4)
C4 C9 . 1.376(5)
C5 C6 . 1.381(5)
C5 H5 . 0.93
C6 C7 . 1.383(5)
C6 H6 . 0.93
C7 C8 . 1.385(5)
C7 S10 . 1.768(3)
C8 C9 . 1.377(4)
C8 H8 . 0.93
C9 H9 . 0.93
S10 O11 . 1.429(3)
S10 O12 . 1.448(3)
S10 N13 . 1.626(3)
N13 C17 . 1.458(6)
N13 C14 . 1.496(5)
C14 C15 . 1.452(6)
C14 H14A . 0.97
C14 H14B . 0.97
C15 C16 . 1.516(7)
C15 H15A . 0.97
C15 H15B . 0.97
C16 H16A . 0.96
C16 H16B . 0.96
C16 H16C . 0.96
C17 C18 . 1.519(7)
C17 H17A . 0.97
C17 H17B . 0.97
C18 C19 . 1.481(9)
C18 H18A . 0.97
C18 H18B . 0.97
C19 H19A . 0.96
C19 H19B . 0.96
C19 H19C . 0.96
N21 C22 . 1.483(4)
N21 C23 . 1.486(4)
N21 H21A . 0.89
N21 H21B . 0.89
C22 C23 2_576 1.503(5)
C22 H22A . 0.97
C22 H22B . 0.97
C23 C22 2_576 1.503(5)
C23 H23A . 0.97
C23 H23B . 0.97

loop_
_geom_torsion_atom_site_label_1
_geom_torsion_atom_site_label_2
_geom_torsion_atom_site_label_3
_geom_torsion_atom_site_label_4
_geom_torsion_site_symmetry_4
_geom_torsion
O3 C2 C4 C5 . 165.3(3)
O1 C2 C4 C5 . -14.0(5)
O3 C2 C4 C9 . -15.0(5)
O1 C2 C4 C9 . 165.7(3)
C9 C4 C5 C6 . -0.1(5)
C2 C4 C5 C6 . 179.7(3)
C4 C5 C6 C7 . -1.1(6)
C5 C6 C7 C8 . 0.8(6)
C5 C6 C7 S10 . -179.5(3)
C6 C7 C8 C9 . 0.6(6)
S10 C7 C8 C9 . -179.1(3)
C5 C4 C9 C8 . 1.6(5)
C2 C4 C9 C8 . -178.2(3)
C7 C8 C9 C4 . -1.9(6)
C6 C7 S10 O11 . 0.8(4)
C8 C7 S10 O11 . -179.5(3)
C6 C7 S10 O12 . 130.2(3)
C8 C7 S10 O12 . -50.1(3)
C6 C7 S10 N13 . -114.0(3)
C8 C7 S10 N13 . 65.8(3)
O11 S10 N13 C17 . -46.7(3)
O12 S10 N13 C17 . -176.3(3)
C7 S10 N13 C17 . 68.3(3)
O11 S10 N13 C14 . 167.1(3)
O12 S10 N13 C14 . 37.6(3)
C7 S10 N13 C14 . -77.8(3)
C17 N13 C14 C15 . 75.1(6)
S10 N13 C14 C15 . -139.2(4)
N13 C14 C15 C16 . -177.2(5)
C14 N13 C17 C18 . -108.2(5)
S10 N13 C17 C18 . 105.3(4)
N13 C17 C18 C19 . -179.1(6)
C23 N21 C22 C23 2_576 56.7(4)
C22 N21 C23 C22 2_576 -56.8(4)
